data_4064061
loop_
_publ_author_name
'Vicente, Jos\'e'
'Gonz\'alez-Herrero, Pablo'
'Frutos-Pedre\~no, Roberto'
'Chicote, Mar\'ia-Teresa'
'Jones, Peter G.'
'Bautista, Delia'

_publ_section_title
;
 Synthesis and Reactivity of Ortho-Palladated Phenylacetamides.
 Intramolecular C&#x2212;N vs C&#x2212;O Reductive Coupling after CO or
 XyNC Insertion into the Pd&#x2212;C Bond. Synthesis of Isoquinoline- and
 Isocoumarin-Based Heterocycles
;
_journal_issue 5
_journal_name_full Organometallics
_journal_page_first 1079
_journal_paper_doi 10.1021/om101110s
_journal_volume 30
_journal_year 2011
_chemical_formula_sum 'C37 H39 Cl2 I N4 O Pd'
_chemical_formula_weight 859.92
_chemical_name_systematic
; 
 ? 
;
_space_group_IT_number 14
_symmetry_cell_setting monoclinic
_symmetry_space_group_name_Hall '-P 2ybc'
_symmetry_space_group_name_H-M 'P 1 21/c 1'
_atom_sites_solution_hydrogens geom
_atom_sites_solution_primary direct
_atom_sites_solution_secondary difmap
_audit_creation_method SHELXL-97
_cell_angle_alpha 90.00
_cell_angle_beta 110.859(2)
_cell_angle_gamma 90.00
_cell_formula_units_Z 4
_cell_length_a 19.2766(8)
_cell_length_b 8.5432(6)
_cell_length_c 23.3527(9)
_cell_measurement_reflns_used 8152
_cell_measurement_temperature 100(2)
_cell_measurement_theta_max 28.23
_cell_measurement_theta_min 2.26
_cell_volume 3593.8(3)
_computing_cell_refinement 'Bruker SAINT'
_computing_data_collection 'Bruker SMART'
_computing_data_reduction 'Bruker SAINT'
_computing_molecular_graphics 'Bruker SHELXTL'
_computing_publication_material 'Bruker SHELXTL'
_computing_structure_refinement 'SHELXL-97 (Sheldrick, 1997)'
_computing_structure_solution 'SHELXS-97 (Sheldrick, 1990)'
_diffrn_ambient_temperature 100(2)
_diffrn_detector_area_resol_mean 8.26
_diffrn_measured_fraction_theta_full 0.998
_diffrn_measured_fraction_theta_max 0.935
_diffrn_measurement_device_type 'Bruker SMART APEX CCD'
_diffrn_measurement_method \w-scan
_diffrn_radiation_monochromator graphite
_diffrn_radiation_source 'fine-focus sealed tube'
_diffrn_radiation_type MoK\a
_diffrn_radiation_wavelength 0.71073
_diffrn_reflns_av_R_equivalents 0.0296
_diffrn_reflns_av_sigmaI/netI 0.0258
_diffrn_reflns_limit_h_max 25
_diffrn_reflns_limit_h_min -25
_diffrn_reflns_limit_k_max 10
_diffrn_reflns_limit_k_min -10
_diffrn_reflns_limit_l_max 30
_diffrn_reflns_limit_l_min -30
_diffrn_reflns_number 40312
_diffrn_reflns_theta_full 26.00
_diffrn_reflns_theta_max 28.23
_diffrn_reflns_theta_min 1.81
_exptl_absorpt_coefficient_mu 1.559
_exptl_absorpt_correction_T_max 0.8987
_exptl_absorpt_correction_T_min 0.7827
_exptl_absorpt_correction_type multi-scan
_exptl_absorpt_process_details SADABS
_exptl_crystal_colour colourless
_exptl_crystal_density_diffrn 1.589
_exptl_crystal_density_method 'not measured'
_exptl_crystal_description prism
_exptl_crystal_F_000 1720
_exptl_crystal_size_max 0.17
_exptl_crystal_size_mid 0.12
_exptl_crystal_size_min 0.07
_refine_diff_density_max 0.997
_refine_diff_density_min -0.603
_refine_diff_density_rms 0.088
_refine_ls_extinction_method none
_refine_ls_goodness_of_fit_ref 1.064
_refine_ls_hydrogen_treatment 'NH free, rigid methyls others riding'
_refine_ls_matrix_type full
_refine_ls_number_parameters 426
_refine_ls_number_reflns 8307
_refine_ls_number_restraints 0
_refine_ls_restrained_S_all 1.064
_refine_ls_R_factor_all 0.0306
_refine_ls_R_factor_gt 0.0266
_refine_ls_shift/su_max 0.002
_refine_ls_shift/su_mean 0.000
_refine_ls_structure_factor_coef Fsqd
_refine_ls_weighting_details 'calc w=1/[\s^2^(Fo^2^)+(0.0289P)^2^+3.2641P] where P=(Fo^2^+2Fc^2^)/3'
_refine_ls_weighting_scheme calc
_refine_ls_wR_factor_gt 0.0617
_refine_ls_wR_factor_ref 0.0633
_reflns_number_gt 7525
_reflns_number_total 8307
_reflns_threshold_expression >2sigma(I)
_cod_data_source_file om101110s_si_003.cif
_cod_data_source_block rfa41bs
_cod_original_sg_symbol_H-M 'P 2(1)/c'
_cod_database_code 4064061

loop_
_symmetry_equiv_pos_as_xyz
'x, y, z'
'-x, y+1/2, -z+1/2'
'-x, -y, -z'
'x, -y-1/2, z-1/2'

loop_
_atom_site_label
_atom_site_type_symbol
_atom_site_fract_x
_atom_site_fract_y
_atom_site_fract_z
_atom_site_U_iso_or_equiv
_atom_site_adp_type
_atom_site_occupancy
_atom_site_symmetry_multiplicity
_atom_site_calc_flag
_atom_site_refinement_flags
Pd1 Pd 0.670161(8) 0.871559(19) 0.381626(7) 0.01188(5) Uani 1 1 d .
I1 I 0.534388(8) 0.767859(18) 0.373298(7) 0.01914(5) Uani 1 1 d .
C1 C 0.88034(11) 0.8430(3) 0.35545(9) 0.0139(4) Uani 1 1 d .
C2 C 0.82414(11) 0.8172(3) 0.38029(9) 0.0133(4) Uani 1 1 d .
C3 C 0.81395(12) 0.6647(3) 0.39802(10) 0.0178(4) Uani 1 1 d .
H3 H 0.7752 0.6452 0.4133 0.021 Uiso 1 1 calc R
C4 C 0.85863(13) 0.5415(3) 0.39393(11) 0.0202(5) Uani 1 1 d .
H4 H 0.8517 0.4401 0.4077 0.024 Uiso 1 1 calc R
C5 C 0.91357(13) 0.5671(3) 0.36968(10) 0.0192(5) Uani 1 1 d .
H5 H 0.9442 0.4833 0.3663 0.023 Uiso 1 1 calc R
C6 C 0.92343(12) 0.7160(3) 0.35047(10) 0.0168(4) Uani 1 1 d .
H6 H 0.9608 0.7323 0.3333 0.020 Uiso 1 1 calc R
C7 C 0.89802(12) 1.0015(3) 0.33446(9) 0.0150(4) Uani 1 1 d .
H7A H 0.8554 1.0730 0.3275 0.018 Uiso 1 1 calc R
H7B H 0.9063 0.9894 0.2952 0.018 Uiso 1 1 calc R
O1 O 1.02958(9) 1.0505(2) 0.38117(8) 0.0231(4) Uani 1 1 d .
C8 C 0.96719(12) 1.0721(3) 0.38248(10) 0.0157(4) Uani 1 1 d .
N4 N 0.95444(11) 1.1548(2) 0.42622(9) 0.0194(4) Uani 1 1 d .
H04 H 0.9131(16) 1.153(3) 0.4260(12) 0.019(7) Uiso 1 1 d .
C9 C 1.01422(14) 1.2206(3) 0.47807(11) 0.0269(5) Uani 1 1 d .
H9A H 1.0525 1.1409 0.4955 0.040 Uiso 1 1 calc R
H9B H 0.9945 1.2549 0.5093 0.040 Uiso 1 1 calc R
H9C H 1.0359 1.3103 0.4643 0.040 Uiso 1 1 calc R
C11 C 0.69970(12) 0.8663(3) 0.47153(10) 0.0160(4) Uani 1 1 d .
N2 N 0.71259(10) 0.8610(2) 0.52342(8) 0.0166(4) Uani 1 1 d .
C12 C 0.72371(12) 0.8633(3) 0.58612(10) 0.0165(4) Uani 1 1 d .
C13 C 0.78104(13) 0.7730(3) 0.62580(10) 0.0188(5) Uani 1 1 d .
C14 C 0.78964(14) 0.7779(3) 0.68767(11) 0.0237(5) Uani 1 1 d .
H14 H 0.8278 0.7178 0.7164 0.028 Uiso 1 1 calc R
C15 C 0.74365(15) 0.8685(3) 0.70793(11) 0.0266(6) Uani 1 1 d .
H15 H 0.7509 0.8710 0.7504 0.032 Uiso 1 1 calc R
C16 C 0.68697(14) 0.9558(3) 0.66697(11) 0.0232(5) Uani 1 1 d .
H16 H 0.6554 1.0163 0.6816 0.028 Uiso 1 1 calc R
C17 C 0.67557(12) 0.9562(3) 0.60479(10) 0.0188(5) Uani 1 1 d .
C18 C 0.83141(13) 0.6775(3) 0.60290(12) 0.0249(5) Uani 1 1 d .
H18A H 0.8698 0.7453 0.5978 0.037 Uiso 1 1 calc R
H18B H 0.8023 0.6300 0.5634 0.037 Uiso 1 1 calc R
H18C H 0.8549 0.5949 0.6326 0.037 Uiso 1 1 calc R
C19 C 0.61554(14) 1.0505(3) 0.55893(11) 0.0249(5) Uani 1 1 d .
H19A H 0.5837 1.0974 0.5790 0.037 Uiso 1 1 calc R
H19B H 0.5857 0.9822 0.5255 0.037 Uiso 1 1 calc R
H19C H 0.6380 1.1335 0.5423 0.037 Uiso 1 1 calc R
C21 C 0.77520(11) 0.9417(3) 0.39032(9) 0.0136(4) Uani 1 1 d .
N3 N 0.79967(10) 1.0792(2) 0.40575(8) 0.0153(4) Uani 1 1 d .
C22 C 0.75590(12) 1.1969(3) 0.42012(10) 0.0150(4) Uani 1 1 d .
C23 C 0.70540(12) 1.2877(3) 0.37383(10) 0.0170(4) Uani 1 1 d .
C24 C 0.66580(13) 1.4032(3) 0.39125(11) 0.0208(5) Uani 1 1 d .
H24 H 0.6306 1.4645 0.3606 0.025 Uiso 1 1 calc R
C25 C 0.67655(14) 1.4305(3) 0.45208(11) 0.0223(5) Uani 1 1 d .
H25 H 0.6478 1.5074 0.4629 0.027 Uiso 1 1 calc R
C26 C 0.72937(13) 1.3452(3) 0.49709(11) 0.0214(5) Uani 1 1 d .
H26 H 0.7376 1.3665 0.5389 0.026 Uiso 1 1 calc R
C27 C 0.77087(13) 1.2286(3) 0.48239(10) 0.0183(5) Uani 1 1 d .
C28 C 0.69751(14) 1.2699(3) 0.30764(10) 0.0207(5) Uani 1 1 d .
H28A H 0.6530 1.3258 0.2816 0.031 Uiso 1 1 calc R
H28B H 0.6930 1.1587 0.2967 0.031 Uiso 1 1 calc R
H28C H 0.7414 1.3138 0.3016 0.031 Uiso 1 1 calc R
C29 C 0.83239(14) 1.1457(3) 0.53212(11) 0.0240(5) Uani 1 1 d .
H29A H 0.8796 1.1992 0.5387 0.036 Uiso 1 1 calc R
H29B H 0.8357 1.0371 0.5198 0.036 Uiso 1 1 calc R
H29C H 0.8219 1.1471 0.5702 0.036 Uiso 1 1 calc R
C31 C 0.64008(12) 0.8806(3) 0.29138(10) 0.0153(4) Uani 1 1 d .
N1 N 0.61905(10) 0.8831(2) 0.23870(8) 0.0153(4) Uani 1 1 d .
C32 C 0.58683(12) 0.8680(3) 0.17473(10) 0.0156(4) Uani 1 1 d .
C37 C 0.52620(13) 0.7672(3) 0.15245(10) 0.0185(5) Uani 1 1 d .
C36 C 0.49633(13) 0.7459(3) 0.08937(11) 0.0229(5) Uani 1 1 d .
H36 H 0.4552 0.6776 0.0724 0.028 Uiso 1 1 calc R
C35 C 0.52562(14) 0.8229(3) 0.05097(10) 0.0249(5) Uani 1 1 d .
H35 H 0.5049 0.8059 0.0080 0.030 Uiso 1 1 calc R
C34 C 0.58493(14) 0.9245(3) 0.07485(10) 0.0230(5) Uani 1 1 d .
H34 H 0.6040 0.9774 0.0478 0.028 Uiso 1 1 calc R
C33 C 0.61707(13) 0.9508(3) 0.13757(10) 0.0186(5) Uani 1 1 d .
C38 C 0.49589(14) 0.6850(3) 0.19534(11) 0.0245(5) Uani 1 1 d .
H38A H 0.4496 0.6314 0.1716 0.037 Uiso 1 1 calc R
H38B H 0.4861 0.7618 0.2227 0.037 Uiso 1 1 calc R
H38C H 0.5322 0.6082 0.2197 0.037 Uiso 1 1 calc R
C39 C 0.67952(14) 1.0649(3) 0.16372(11) 0.0245(5) Uani 1 1 d .
H39A H 0.6608 1.1598 0.1768 0.037 Uiso 1 1 calc R
H39B H 0.7005 1.0917 0.1324 0.037 Uiso 1 1 calc R
H39C H 0.7181 1.0175 0.1990 0.037 Uiso 1 1 calc R
C99 C 0.91400(14) 0.0941(3) 0.71906(12) 0.0267(5) Uani 1 1 d .
H99A H 0.9245 0.0583 0.6826 0.032 Uiso 1 1 calc R
H99B H 0.8970 0.0027 0.7365 0.032 Uiso 1 1 calc R
Cl1 Cl 0.99616(4) 0.16983(9) 0.77399(3) 0.03393(15) Uani 1 1 d .
Cl2 Cl 0.84328(4) 0.23694(9) 0.69678(3) 0.04119(18) Uani 1 1 d .

loop_
_atom_site_aniso_label
_atom_site_aniso_U_11
_atom_site_aniso_U_22
_atom_site_aniso_U_33
_atom_site_aniso_U_23
_atom_site_aniso_U_13
_atom_site_aniso_U_12
Pd1 0.01103(8) 0.01458(8) 0.01014(8) -0.00014(6) 0.00390(6) -0.00064(6)
I1 0.01472(8) 0.02305(8) 0.02125(8) 0.00097(6) 0.00839(6) -0.00062(6)
C1 0.0137(10) 0.0169(11) 0.0095(9) -0.0010(8) 0.0023(8) -0.0019(8)
C2 0.0111(9) 0.0155(10) 0.0116(9) -0.0009(8) 0.0020(8) -0.0012(8)
C3 0.0156(10) 0.0213(11) 0.0167(10) -0.0009(9) 0.0059(8) -0.0038(9)
C4 0.0218(11) 0.0147(11) 0.0243(12) 0.0002(9) 0.0083(9) -0.0022(9)
C5 0.0195(11) 0.0165(11) 0.0209(11) -0.0038(9) 0.0062(9) 0.0026(9)
C6 0.0171(11) 0.0202(11) 0.0143(10) -0.0029(8) 0.0068(8) -0.0016(9)
C7 0.0156(10) 0.0172(11) 0.0123(10) 0.0006(8) 0.0053(8) -0.0012(8)
O1 0.0160(8) 0.0267(9) 0.0282(9) -0.0031(7) 0.0097(7) -0.0021(7)
C8 0.0177(11) 0.0133(10) 0.0164(10) 0.0034(8) 0.0065(9) -0.0015(8)
N4 0.0128(9) 0.0244(11) 0.0205(10) -0.0043(8) 0.0053(8) -0.0038(8)
C9 0.0229(12) 0.0333(14) 0.0218(12) -0.0081(10) 0.0047(10) -0.0076(11)
C11 0.0118(10) 0.0169(11) 0.0190(11) 0.0008(8) 0.0054(8) -0.0002(8)
N2 0.0145(9) 0.0201(10) 0.0147(9) 0.0010(7) 0.0048(7) -0.0016(7)
C12 0.0164(10) 0.0214(11) 0.0109(10) 0.0003(8) 0.0040(8) -0.0076(9)
C13 0.0168(11) 0.0200(11) 0.0179(11) 0.0017(9) 0.0039(9) -0.0069(9)
C14 0.0206(12) 0.0274(13) 0.0158(11) 0.0051(9) -0.0024(9) -0.0087(10)
C15 0.0338(14) 0.0336(14) 0.0113(10) -0.0003(10) 0.0067(10) -0.0150(11)
C16 0.0279(13) 0.0261(13) 0.0185(11) -0.0040(10) 0.0120(10) -0.0092(10)
C17 0.0194(11) 0.0194(11) 0.0182(11) -0.0005(9) 0.0076(9) -0.0061(9)
C18 0.0178(11) 0.0251(12) 0.0289(13) 0.0030(10) 0.0049(10) 0.0011(10)
C19 0.0246(12) 0.0282(13) 0.0236(12) 0.0041(10) 0.0108(10) 0.0023(10)
C21 0.0131(10) 0.0179(11) 0.0095(9) 0.0015(8) 0.0036(8) 0.0000(8)
N3 0.0149(9) 0.0175(9) 0.0145(9) -0.0004(7) 0.0063(7) -0.0004(7)
C22 0.0141(10) 0.0140(10) 0.0195(11) -0.0023(8) 0.0091(8) -0.0036(8)
C23 0.0163(10) 0.0154(10) 0.0204(11) 0.0004(9) 0.0079(9) -0.0025(9)
C24 0.0190(11) 0.0168(11) 0.0282(12) 0.0018(9) 0.0103(10) -0.0001(9)
C25 0.0273(12) 0.0141(11) 0.0328(13) -0.0038(10) 0.0195(11) -0.0016(9)
C26 0.0275(12) 0.0202(12) 0.0211(11) -0.0058(9) 0.0141(10) -0.0072(10)
C27 0.0199(11) 0.0182(11) 0.0187(11) -0.0017(9) 0.0092(9) -0.0048(9)
C28 0.0227(12) 0.0208(12) 0.0176(11) 0.0019(9) 0.0058(9) 0.0014(9)
C29 0.0255(12) 0.0269(13) 0.0172(11) -0.0010(10) 0.0047(9) -0.0028(10)
C31 0.0126(10) 0.0161(10) 0.0177(11) -0.0018(8) 0.0059(8) -0.0014(8)
N1 0.0151(9) 0.0161(9) 0.0151(9) -0.0005(7) 0.0056(7) -0.0004(7)
C32 0.0166(10) 0.0176(11) 0.0114(10) -0.0007(8) 0.0034(8) 0.0044(8)
C37 0.0165(11) 0.0202(11) 0.0179(11) -0.0018(9) 0.0051(9) 0.0043(9)
C36 0.0174(11) 0.0269(13) 0.0188(11) -0.0068(10) -0.0005(9) 0.0031(10)
C35 0.0283(13) 0.0299(13) 0.0120(10) -0.0030(10) 0.0017(9) 0.0097(11)
C34 0.0294(13) 0.0258(12) 0.0155(11) 0.0029(9) 0.0099(10) 0.0085(10)
C33 0.0208(11) 0.0186(11) 0.0172(11) 0.0010(9) 0.0079(9) 0.0058(9)
C38 0.0216(12) 0.0285(13) 0.0227(12) -0.0045(10) 0.0069(10) -0.0071(10)
C39 0.0290(13) 0.0255(13) 0.0235(12) 0.0000(10) 0.0150(10) -0.0044(10)
C99 0.0231(12) 0.0293(13) 0.0261(13) -0.0064(11) 0.0068(10) -0.0036(10)
Cl1 0.0253(3) 0.0525(4) 0.0234(3) -0.0059(3) 0.0079(2) -0.0137(3)
Cl2 0.0369(4) 0.0466(4) 0.0351(4) -0.0098(3) 0.0066(3) 0.0116(3)

loop_
_atom_type_symbol
_atom_type_description
_atom_type_scat_dispersion_real
_atom_type_scat_dispersion_imag
_atom_type_scat_source
C C 0.0033 0.0016 'International Tables Vol C Tables 4.2.6.8 and 6.1.1.4'
H H 0.0000 0.0000 'International Tables Vol C Tables 4.2.6.8 and 6.1.1.4'
N N 0.0061 0.0033 'International Tables Vol C Tables 4.2.6.8 and 6.1.1.4'
O O 0.0106 0.0060 'International Tables Vol C Tables 4.2.6.8 and 6.1.1.4'
Pd Pd -0.9988 1.0072 'International Tables Vol C Tables 4.2.6.8 and 6.1.1.4'
I I -0.4742 1.8119 'International Tables Vol C Tables 4.2.6.8 and 6.1.1.4'
Cl Cl 0.1484 0.1585 'International Tables Vol C Tables 4.2.6.8 and 6.1.1.4'

loop_
_geom_angle_atom_site_label_1
_geom_angle_atom_site_label_2
_geom_angle_atom_site_label_3
_geom_angle
C11 Pd1 C31 179.05(9)
C11 Pd1 C21 90.04(8)
C31 Pd1 C21 89.93(8)
C11 Pd1 I1 88.52(6)
C31 Pd1 I1 91.55(6)
C21 Pd1 I1 177.44(6)
C6 C1 C2 118.5(2)
C6 C1 C7 117.21(19)
C2 C1 C7 124.27(19)
C3 C2 C1 118.3(2)
C3 C2 C21 116.91(19)
C1 C2 C21 124.80(19)
C4 C3 C2 122.0(2)
C3 C4 C5 119.6(2)
C6 C5 C4 119.4(2)
C5 C6 C1 122.2(2)
C1 C7 C8 110.64(17)
O1 C8 N4 123.2(2)
O1 C8 C7 121.9(2)
N4 C8 C7 114.86(19)
C8 N4 C9 122.3(2)
N2 C11 Pd1 175.91(19)
C11 N2 C12 175.4(2)
C13 C12 N2 118.4(2)
C13 C12 C17 124.2(2)
N2 C12 C17 117.4(2)
C12 C13 C14 116.4(2)
C12 C13 C18 121.5(2)
C14 C13 C18 122.0(2)
C15 C14 C13 121.2(2)
C14 C15 C16 120.6(2)
C15 C16 C17 121.0(2)
C16 C17 C12 116.6(2)
C16 C17 C19 122.8(2)
C12 C17 C19 120.6(2)
N3 C21 C2 120.79(19)
N3 C21 Pd1 123.52(16)
C2 C21 Pd1 115.62(15)
C21 N3 C22 121.86(19)
C23 C22 C27 121.5(2)
C23 C22 N3 120.96(19)
C27 C22 N3 117.3(2)
C24 C23 C22 117.9(2)
C24 C23 C28 120.3(2)
C22 C23 C28 121.6(2)
C25 C24 C23 121.5(2)
C24 C25 C26 119.6(2)
C25 C26 C27 121.4(2)
C26 C27 C22 117.9(2)
C26 C27 C29 120.6(2)
C22 C27 C29 121.5(2)
N1 C31 Pd1 176.49(19)
C31 N1 C32 171.7(2)
C37 C32 C33 124.1(2)
C37 C32 N1 116.6(2)
C33 C32 N1 119.3(2)
C36 C37 C32 116.9(2)
C36 C37 C38 122.2(2)
C32 C37 C38 120.9(2)
C35 C36 C37 121.0(2)
C36 C35 C34 120.4(2)
C35 C34 C33 121.3(2)
C34 C33 C32 116.4(2)
C34 C33 C39 121.7(2)
C32 C33 C39 121.9(2)
Cl2 C99 Cl1 111.06(14)

loop_
_geom_bond_atom_site_label_1
_geom_bond_atom_site_label_2
_geom_bond_distance
Pd1 C11 1.971(2)
Pd1 C31 1.978(2)
Pd1 C21 2.051(2)
Pd1 I1 2.7037(2)
C1 C6 1.396(3)
C1 C2 1.417(3)
C1 C7 1.519(3)
C2 C3 1.402(3)
C2 C21 1.495(3)
C3 C4 1.384(3)
C4 C5 1.385(3)
C5 C6 1.384(3)
C7 C8 1.528(3)
O1 C8 1.228(3)
C8 N4 1.335(3)
N4 C9 1.455(3)
C11 N2 1.148(3)
N2 C12 1.403(3)
C12 C13 1.395(3)
C12 C17 1.403(3)
C13 C14 1.395(3)
C13 C18 1.505(3)
C14 C15 1.381(4)
C15 C16 1.386(4)
C16 C17 1.389(3)
C17 C19 1.501(3)
C21 N3 1.270(3)
N3 C22 1.427(3)
C22 C23 1.403(3)
C22 C27 1.404(3)
C23 C24 1.394(3)
C23 C28 1.506(3)
C24 C25 1.381(3)
C25 C26 1.382(4)
C26 C27 1.395(3)
C27 C29 1.508(3)
C31 N1 1.150(3)
N1 C32 1.405(3)
C32 C37 1.395(3)
C32 C33 1.398(3)
C37 C36 1.389(3)
C37 C38 1.501(3)
C36 C35 1.384(4)
C35 C34 1.385(4)
C34 C33 1.390(3)
C33 C39 1.499(3)
C99 Cl2 1.764(3)
C99 Cl1 1.768(2)

loop_
_geom_hbond_atom_site_label_D
_geom_hbond_atom_site_label_H
_geom_hbond_atom_site_label_A
_geom_hbond_distance_DH
_geom_hbond_distance_HA
_geom_hbond_distance_DA
_geom_hbond_angle_DHA
_geom_hbond_site_symmetry_A
C99 H99A O1 0.99 2.19 3.163(3) 165.9 3_766
C18 H18A O1 0.98 2.52 3.465(3) 161.1 3_776
N4 H04 N3 0.80(3) 2.16(3) 2.921(3) 160(3) .
